data_4087958
loop_
_publ_author_name
'Wilkins, Lewis C.'
'Wieneke, Philipp'
'Newman, Paul D.'
'Kariuki, Benson M.'
'Rominger, Frank'
'Hashmi, A. Stephen K.'
'Hansmann, Max M.'
'Melen, Rebecca L.'

_publ_section_title
;
 Pathways to Functionalized Heterocycles: Propargyl Rearrangement using
 B(C6F5)3
;
_journal_issue 21
_journal_name_full Organometallics
_journal_page_first 5298
_journal_paper_doi 10.1021/acs.organomet.5b00753
_journal_volume 34
_journal_year 2015
_chemical_formula_moiety 'C38 H18 B F15 N2 O3'
_chemical_formula_sum 'C38 H18 B F15 N2 O3'
_chemical_formula_weight 846.35
_space_group_crystal_system monoclinic
_space_group_IT_number 14
_space_group_name_Hall '-P 2ybc'
_space_group_name_H-M_alt 'P 1 21/c 1'
_atom_sites_solution_hydrogens geom
_atom_sites_solution_primary direct
_audit_creation_method SHELXL-2013
_cell_angle_alpha 90
_cell_angle_beta 110.078(8)
_cell_angle_gamma 90
_cell_formula_units_Z 4
_cell_length_a 14.4138(10)
_cell_length_b 12.2486(7)
_cell_length_c 20.8864(15)
_cell_measurement_temperature 150(2)
_cell_measurement_theta_max 26.8560
_cell_measurement_theta_min 3.8710
_cell_volume 3463.4(4)
_computing_cell_refinement
;
CrysAlisPro, Agilent Technologies,
Version 1.171.37.35g (release 09-12-2014 CrysAlis171 .NET)
(compiled Dec  9 2014,15:38:47)
;
_computing_data_collection
;
CrysAlisPro, Agilent Technologies,
Version 1.171.37.35g (release 09-12-2014 CrysAlis171 .NET)
(compiled Dec  9 2014,15:38:47)
;
_computing_data_reduction
;
CrysAlisPro, Agilent Technologies,
Version 1.171.37.35g (release 09-12-2014 CrysAlis171 .NET)
(compiled Dec  9 2014,15:38:47)
;
_computing_molecular_graphics 'XSHELL and Mercury'
_computing_publication_material XCIF
_computing_structure_refinement 'SHELXL-2013 (Sheldrick, 2013)'
_computing_structure_solution SHELXS
_diffrn_ambient_temperature 150(2)
_diffrn_measured_fraction_theta_full 0.880
_diffrn_measured_fraction_theta_max 0.904
_diffrn_measurement_device_type 'Agilent SuperNova Dual Atlas, CCD detector'
_diffrn_measurement_method 'omega scans'
_diffrn_radiation_type MoK\a
_diffrn_radiation_wavelength 0.71073
_diffrn_reflns_av_R_equivalents 0.0306
_diffrn_reflns_av_unetI/netI 0.0457
_diffrn_reflns_Laue_measured_fraction_full 0.880
_diffrn_reflns_Laue_measured_fraction_max 0.904
_diffrn_reflns_limit_h_max 14
_diffrn_reflns_limit_h_min -17
_diffrn_reflns_limit_k_max 14
_diffrn_reflns_limit_k_min -14
_diffrn_reflns_limit_l_max 21
_diffrn_reflns_limit_l_min -24
_diffrn_reflns_number 10549
_diffrn_reflns_point_group_measured_fraction_full 0.880
_diffrn_reflns_point_group_measured_fraction_max 0.904
_diffrn_reflns_theta_full 25.242
_diffrn_reflns_theta_max 24.999
_diffrn_reflns_theta_min 3.390
_diffrn_source 'sealed tube'
_exptl_absorpt_coefficient_mu 0.158
_exptl_absorpt_correction_T_max 1.000
_exptl_absorpt_correction_T_min 0.996
_exptl_absorpt_correction_type gaussian
_exptl_absorpt_process_details
;   
CrysAlisPro, Agilent Technologies,
Version 1.171.37.35g (release 09-12-2014 CrysAlis171 .NET)
(compiled Dec  9 2014,15:38:47)
Numerical absorption correction based on gaussian integration over
a multifaceted crystal model Empirical absorption correction using 
spherical harmonics, implemented in SCALE3 ABSPACK scaling algorithm.
;
_exptl_crystal_colour colourless
_exptl_crystal_density_diffrn 1.623
_exptl_crystal_description block
_exptl_crystal_F_000 1696
_exptl_crystal_size_max 0.558
_exptl_crystal_size_mid 0.386
_exptl_crystal_size_min 0.030
_refine_diff_density_max 0.314
_refine_diff_density_min -0.316
_refine_diff_density_rms 0.051
_refine_ls_extinction_method none
_refine_ls_goodness_of_fit_ref 1.047
_refine_ls_hydrogen_treatment constr
_refine_ls_matrix_type full
_refine_ls_number_parameters 536
_refine_ls_number_reflns 5514
_refine_ls_number_restraints 0
_refine_ls_restrained_S_all 1.047
_refine_ls_R_factor_all 0.0635
_refine_ls_R_factor_gt 0.0436
_refine_ls_shift/su_max 0.010
_refine_ls_shift/su_mean 0.001
_refine_ls_structure_factor_coef Fsqd
_refine_ls_weighting_details 'w=1/[\s^2^(Fo^2^)+(0.0384P)^2^+2.4335P] where P=(Fo^2^+2Fc^2^)/3'
_refine_ls_weighting_scheme calc
_refine_ls_wR_factor_gt 0.0965
_refine_ls_wR_factor_ref 0.1075
_reflns_Friedel_coverage 0.000
_reflns_number_gt 4204
_reflns_number_total 5514
_reflns_threshold_expression 'I > 2\s(I)'
_cod_data_source_file om5b00753_si_014.cif
_cod_data_source_block rm1573b
_cod_original_sg_symbol_H-M 'P 21/c'
_cod_database_code 4087958
_shelx_space_group_comment
;
The symmetry employed for this shelxl refinement is uniquely defined
by the following loop, which should always be used as a source of
symmetry information in preference to the above space-group names.
They are only intended as comments.
;
_shelx_estimated_absorpt_t_min 0.917
_shelx_estimated_absorpt_t_max 0.995
_shelxl_version_number 2013-3

loop_
_space_group_symop_operation_xyz
'x, y, z'
'-x, y+1/2, -z+1/2'
'-x, -y, -z'
'x, -y-1/2, z-1/2'

loop_
_atom_site_label
_atom_site_type_symbol
_atom_site_fract_x
_atom_site_fract_y
_atom_site_fract_z
_atom_site_U_iso_or_equiv
_atom_site_adp_type
_atom_site_occupancy
_atom_site_site_symmetry_order
_atom_site_calc_flag
_atom_site_refinement_flags_posn
_atom_site_refinement_flags_adp
_atom_site_refinement_flags_occupancy
_atom_site_disorder_assembly
_atom_site_disorder_group
C11 C 0.07264(18) 0.55725(19) 0.26971(13) 0.0193(6) Uani 1 1 d . . . . .
C16 C 0.00193(18) 0.4987(2) 0.28659(14) 0.0222(6) Uani 1 1 d . . . . .
C14 C 0.0910(2) 0.4980(2) 0.40526(14) 0.0271(6) Uani 1 1 d . . . . .
C15 C 0.0076(2) 0.4707(2) 0.35130(14) 0.0250(6) Uani 1 1 d . . . . .
C12 C 0.15540(19) 0.5814(2) 0.32615(14) 0.0241(6) Uani 1 1 d . . . . .
C13 C 0.1654(2) 0.5527(2) 0.39185(14) 0.0282(7) Uani 1 1 d . . . . .
C26 C 0.15752(18) 0.4161(2) 0.17443(13) 0.0208(6) Uani 1 1 d . . . . .
C21 C 0.06620(18) 0.4675(2) 0.15562(13) 0.0194(6) Uani 1 1 d . . . . .
C23 C 0.00347(19) 0.2998(2) 0.09209(13) 0.0242(6) Uani 1 1 d . . . . .
C25 C 0.17374(19) 0.3139(2) 0.15381(14) 0.0243(6) Uani 1 1 d . . . . .
C24 C 0.0956(2) 0.2544(2) 0.11190(14) 0.0259(6) Uani 1 1 d . . . . .
C22 C -0.00970(18) 0.4024(2) 0.11455(13) 0.0219(6) Uani 1 1 d . . . . .
C34 C -0.22920(18) 0.7593(2) 0.07994(14) 0.0253(6) Uani 1 1 d . . . . .
C36 C -0.08939(19) 0.6576(2) 0.08009(13) 0.0227(6) Uani 1 1 d . . . . .
C31 C -0.04970(18) 0.65049(19) 0.15074(13) 0.0195(6) Uani 1 1 d . . . . .
C35 C -0.17764(19) 0.7073(2) 0.04464(13) 0.0260(6) Uani 1 1 d . . . . .
C32 C -0.10311(19) 0.7078(2) 0.18288(13) 0.0221(6) Uani 1 1 d . . . . .
C33 C -0.19117(19) 0.7606(2) 0.14954(14) 0.0234(6) Uani 1 1 d . . . . .
N1 N 0.49858(17) 1.16612(19) 0.08272(12) 0.0303(6) Uani 1 1 d . . . . .
O2 O 0.47054(17) 1.25257(16) 0.09874(13) 0.0484(6) Uani 1 1 d . . . . .
O1 O 0.56551(16) 1.15748(18) 0.05994(12) 0.0467(6) Uani 1 1 d . . . . .
N2 N 0.27040(14) 0.69801(16) 0.06795(11) 0.0206(5) Uani 1 1 d . . . . .
O3 O 0.24762(12) 0.78751(14) 0.15163(9) 0.0236(4) Uani 1 1 d . . . . .
C41 C 0.34785(18) 0.8818(2) 0.10082(13) 0.0203(6) Uani 1 1 d . . . . .
C44 C 0.44751(18) 1.0659(2) 0.09107(13) 0.0229(6) Uani 1 1 d . . . . .
C46 C 0.43742(18) 0.8728(2) 0.09012(13) 0.0225(6) Uani 1 1 d . . . . .
H46 H 0.4637 0.8029 0.0864 0.027 Uiso 1 1 calc R U . . .
C45 C 0.48783(19) 0.9661(2) 0.08494(14) 0.0247(6) Uani 1 1 d . . . . .
H45 H 0.5490 0.9617 0.0773 0.030 Uiso 1 1 calc R U . . .
C42 C 0.30994(18) 0.9832(2) 0.10904(13) 0.0221(6) Uani 1 1 d . . . . .
H42 H 0.2500 0.9882 0.1183 0.027 Uiso 1 1 calc R U . . .
C43 C 0.36040(19) 1.0765(2) 0.10360(14) 0.0253(6) Uani 1 1 d . . . . .
H43 H 0.3354 1.1466 0.1084 0.030 Uiso 1 1 calc R U . . .
F5 F 0.23753(10) 0.46801(12) 0.21776(8) 0.0267(4) Uani 1 1 d . . . . .
F2 F -0.07479(11) 0.24349(12) 0.05031(8) 0.0340(4) Uani 1 1 d . . . . .
F1 F -0.10482(10) 0.43720(12) 0.09392(8) 0.0300(4) Uani 1 1 d . . . . .
F12 F -0.24003(11) 0.81434(13) 0.18444(8) 0.0340(4) Uani 1 1 d . . . . .
F11 F -0.07174(11) 0.71526(13) 0.25162(8) 0.0343(4) Uani 1 1 d . . . . .
F15 F -0.04053(11) 0.61122(13) 0.04169(8) 0.0324(4) Uani 1 1 d . . . . .
F6 F -0.08155(11) 0.46770(13) 0.23579(8) 0.0323(4) Uani 1 1 d . . . . .
F4 F 0.26523(11) 0.27093(13) 0.17476(8) 0.0354(4) Uani 1 1 d . . . . .
F13 F -0.31571(11) 0.80964(14) 0.04660(8) 0.0393(4) Uani 1 1 d . . . . .
F7 F -0.06709(12) 0.41852(13) 0.36326(9) 0.0383(4) Uani 1 1 d . . . . .
F3 F 0.10964(12) 0.15395(12) 0.09120(9) 0.0375(4) Uani 1 1 d . . . . .
F10 F 0.23291(11) 0.63588(14) 0.31908(8) 0.0378(4) Uani 1 1 d . . . . .
F9 F 0.24731(13) 0.57987(15) 0.44438(8) 0.0461(5) Uani 1 1 d . . . . .
F8 F 0.09939(14) 0.47185(14) 0.46926(8) 0.0440(5) Uani 1 1 d . . . . .
F14 F -0.21414(12) 0.70476(15) -0.02377(8) 0.0406(4) Uani 1 1 d . . . . .
B1 B 0.0571(2) 0.5869(2) 0.18981(15) 0.0203(6) Uani 1 1 d . . . . .
C2 C 0.20938(19) 0.6219(2) 0.09129(14) 0.0234(6) Uani 1 1 d . . . . .
H2A H 0.2460 0.5542 0.1101 0.028 Uiso 1 1 calc R U . . .
H2B H 0.1475 0.6030 0.0539 0.028 Uiso 1 1 calc R U . . .
C1 C 0.28954(17) 0.7857(2) 0.10529(13) 0.0201(6) Uani 1 1 d . . . . .
C4 C 0.13587(18) 0.6784(2) 0.18493(13) 0.0218(6) Uani 1 1 d . . . . .
H4 H 0.1451 0.7363 0.2168 0.026 Uiso 1 1 calc R U . . .
C3 C 0.18893(18) 0.6877(2) 0.14571(14) 0.0216(6) Uani 1 1 d . . . . .
C5 C 0.30056(19) 0.6725(2) 0.00918(13) 0.0234(6) Uani 1 1 d . . . . .
H5A H 0.2413 0.6589 -0.0314 0.028 Uiso 1 1 calc R U . . .
H5B H 0.3365 0.7354 -0.0008 0.028 Uiso 1 1 calc R U . . .
C6 C 0.3642(2) 0.5760(2) 0.02350(15) 0.0312(7) Uani 1 1 d . . . . .
C7 C 0.4119(3) 0.4959(3) 0.03648(19) 0.0516(9) Uani 1 1 d . . . . .
H7 H 0.4505 0.4312 0.0470 0.062 Uiso 1 1 calc R U . . .
C63 C 0.4599(2) 0.4847(3) 0.22927(17) 0.0449(9) Uani 1 1 d . . . . .
H63 H 0.4167 0.4331 0.2384 0.054 Uiso 1 1 calc R U . . .
C64 C 0.5363(2) 0.4483(3) 0.21160(18) 0.0452(8) Uani 1 1 d . . . . .
H64 H 0.5453 0.3719 0.2085 0.054 Uiso 1 1 calc R U . . .
C62 C 0.4432(3) 0.5921(3) 0.23433(18) 0.0550(10) Uani 1 1 d . . . . .
H62 H 0.3889 0.6154 0.2468 0.066 Uiso 1 1 calc R U . . .
C61 C 0.5017(4) 0.6640(3) 0.2221(2) 0.0676(13) Uani 1 1 d . . . . .
H61 H 0.4885 0.7394 0.2253 0.081 Uiso 1 1 calc R U . . .
C65 C 0.6018(2) 0.5189(4) 0.1979(2) 0.0675(13) Uani 1 1 d . . . . .
C66 C 0.5824(4) 0.6341(4) 0.2046(2) 0.0851(18) Uani 1 1 d . . . . .
H66 H 0.6247 0.6883 0.1970 0.102 Uiso 1 1 calc R U . . .
C67 C 0.6866(8) 0.4999(8) 0.1786(7) 0.084(3) Uani 0.5742 1 d . . P A 1
H67A H 0.7155 0.5699 0.1728 0.125 Uiso 0.5742 1 calc R U P A 1
H67B H 0.6668 0.4592 0.1356 0.125 Uiso 0.5742 1 calc R U P A 1
H67C H 0.7354 0.4574 0.2142 0.125 Uiso 0.5742 1 calc R U P A 1
C67B C 0.6815(12) 0.4319(11) 0.1756(10) 0.084(3) Uani 0.4257 1 d . . P A 2
H67D H 0.7313 0.4752 0.1648 0.125 Uiso 0.4257 1 calc R U P A 2
H67E H 0.6437 0.3886 0.1357 0.125 Uiso 0.4257 1 calc R U P A 2
H67F H 0.7141 0.3830 0.2139 0.125 Uiso 0.4257 1 calc R U P A 2

loop_
_atom_site_aniso_label
_atom_site_aniso_U_11
_atom_site_aniso_U_22
_atom_site_aniso_U_33
_atom_site_aniso_U_23
_atom_site_aniso_U_13
_atom_site_aniso_U_12
C11 0.0228(12) 0.0168(12) 0.0188(15) -0.0017(10) 0.0077(11) 0.0015(10)
C16 0.0219(13) 0.0198(13) 0.0224(16) -0.0022(11) 0.0045(12) -0.0026(11)
C14 0.0437(16) 0.0227(14) 0.0177(16) 0.0021(11) 0.0142(13) -0.0001(12)
C15 0.0341(14) 0.0181(13) 0.0275(17) -0.0001(11) 0.0167(13) -0.0037(12)
C12 0.0259(13) 0.0247(14) 0.0229(16) -0.0027(11) 0.0102(12) -0.0056(11)
C13 0.0334(15) 0.0264(15) 0.0198(16) -0.0033(12) 0.0026(13) -0.0072(12)
C26 0.0247(13) 0.0231(14) 0.0161(15) 0.0030(11) 0.0091(11) -0.0020(11)
C21 0.0238(12) 0.0209(13) 0.0160(14) 0.0012(11) 0.0102(11) 0.0009(11)
C23 0.0314(14) 0.0218(14) 0.0181(15) -0.0007(11) 0.0069(12) -0.0049(12)
C25 0.0265(13) 0.0264(14) 0.0219(15) 0.0069(12) 0.0107(12) 0.0075(11)
C24 0.0419(16) 0.0177(13) 0.0209(15) 0.0005(11) 0.0145(13) 0.0038(12)
C22 0.0219(13) 0.0243(14) 0.0199(15) 0.0006(11) 0.0079(12) 0.0017(11)
C34 0.0216(13) 0.0266(14) 0.0261(16) 0.0067(12) 0.0060(12) 0.0073(11)
C36 0.0285(14) 0.0228(14) 0.0197(15) -0.0009(11) 0.0120(12) 0.0020(11)
C31 0.0234(13) 0.0161(12) 0.0200(15) -0.0001(11) 0.0088(12) -0.0028(10)
C35 0.0317(14) 0.0308(15) 0.0151(15) 0.0036(12) 0.0076(12) 0.0009(12)
C32 0.0305(14) 0.0204(13) 0.0160(15) -0.0006(11) 0.0089(12) -0.0019(11)
C33 0.0322(14) 0.0199(13) 0.0233(16) -0.0008(11) 0.0163(13) 0.0031(11)
N1 0.0356(13) 0.0254(13) 0.0271(14) 0.0017(10) 0.0073(12) -0.0075(11)
O2 0.0601(14) 0.0210(11) 0.0699(17) -0.0024(10) 0.0299(13) -0.0071(10)
O1 0.0501(13) 0.0421(13) 0.0586(16) -0.0043(11) 0.0325(13) -0.0175(11)
N2 0.0230(10) 0.0195(11) 0.0213(13) -0.0002(9) 0.0101(10) -0.0013(9)
O3 0.0299(9) 0.0203(9) 0.0240(11) -0.0021(8) 0.0135(9) -0.0062(8)
C41 0.0230(13) 0.0199(13) 0.0154(14) 0.0019(10) 0.0033(11) -0.0012(11)
C44 0.0271(13) 0.0211(14) 0.0187(15) 0.0017(11) 0.0056(12) -0.0046(11)
C46 0.0237(13) 0.0206(13) 0.0213(15) 0.0006(11) 0.0053(12) 0.0005(11)
C45 0.0233(13) 0.0273(15) 0.0237(16) -0.0006(12) 0.0084(12) 0.0000(11)
C42 0.0231(13) 0.0216(14) 0.0229(16) 0.0017(11) 0.0095(12) 0.0007(11)
C43 0.0302(14) 0.0203(14) 0.0233(16) 0.0026(11) 0.0067(12) 0.0024(11)
F5 0.0215(7) 0.0271(8) 0.0283(9) 0.0018(7) 0.0045(7) -0.0021(6)
F2 0.0391(9) 0.0236(8) 0.0350(10) -0.0088(7) 0.0072(8) -0.0057(7)
F1 0.0217(7) 0.0278(8) 0.0357(10) -0.0079(7) 0.0038(7) 0.0002(6)
F12 0.0382(9) 0.0358(9) 0.0318(10) -0.0035(7) 0.0170(8) 0.0121(7)
F11 0.0420(9) 0.0410(10) 0.0179(9) -0.0052(7) 0.0078(7) 0.0131(8)
F15 0.0370(9) 0.0437(10) 0.0208(9) 0.0028(7) 0.0155(7) 0.0129(7)
F6 0.0272(8) 0.0391(9) 0.0280(9) 0.0002(7) 0.0063(7) -0.0131(7)
F4 0.0312(8) 0.0351(9) 0.0392(10) 0.0024(8) 0.0112(8) 0.0125(7)
F13 0.0333(9) 0.0489(11) 0.0326(10) 0.0071(8) 0.0075(8) 0.0181(8)
F7 0.0465(10) 0.0384(10) 0.0364(11) 0.0024(8) 0.0226(8) -0.0153(8)
F3 0.0515(10) 0.0218(8) 0.0421(11) -0.0059(7) 0.0198(9) 0.0051(7)
F10 0.0296(8) 0.0525(11) 0.0278(10) 0.0024(8) 0.0053(7) -0.0180(8)
F9 0.0469(10) 0.0599(12) 0.0211(10) -0.0007(8) -0.0016(8) -0.0190(9)
F8 0.0647(12) 0.0490(11) 0.0201(10) 0.0045(8) 0.0166(9) -0.0104(9)
F14 0.0415(9) 0.0608(12) 0.0176(9) 0.0060(8) 0.0077(8) 0.0161(9)
B1 0.0220(14) 0.0199(15) 0.0189(17) -0.0004(12) 0.0070(13) -0.0022(12)
C2 0.0272(13) 0.0199(13) 0.0261(16) 0.0019(11) 0.0130(12) -0.0057(11)
C1 0.0209(12) 0.0212(14) 0.0191(15) 0.0029(11) 0.0080(12) 0.0028(11)
C4 0.0224(13) 0.0234(14) 0.0184(15) 0.0003(11) 0.0056(12) 0.0011(11)
C3 0.0232(13) 0.0161(13) 0.0234(15) 0.0009(11) 0.0052(12) -0.0024(10)
C5 0.0266(13) 0.0242(14) 0.0195(15) -0.0019(11) 0.0080(12) -0.0026(11)
C6 0.0374(15) 0.0300(16) 0.0317(18) 0.0003(13) 0.0189(14) 0.0009(13)
C7 0.068(2) 0.040(2) 0.058(2) 0.0097(17) 0.036(2) 0.0201(18)
C63 0.0315(16) 0.051(2) 0.045(2) 0.0040(16) 0.0048(16) -0.0060(15)
C64 0.0407(18) 0.0403(18) 0.050(2) 0.0014(16) 0.0090(17) -0.0012(15)
C62 0.060(2) 0.056(2) 0.038(2) 0.0044(17) 0.0031(18) 0.011(2)
C61 0.102(4) 0.043(2) 0.037(2) 0.0018(17) -0.003(2) -0.008(2)
C65 0.0336(19) 0.120(4) 0.042(2) 0.017(2) 0.0040(17) -0.007(2)
C66 0.086(3) 0.094(4) 0.047(3) 0.028(2) -0.013(2) -0.066(3)
C67 0.047(3) 0.112(9) 0.103(5) 0.026(9) 0.040(3) 0.018(7)
C67B 0.047(3) 0.112(9) 0.103(5) 0.026(9) 0.040(3) 0.018(7)

loop_
_atom_type_symbol
_atom_type_description
_atom_type_scat_dispersion_real
_atom_type_scat_dispersion_imag
_atom_type_scat_source
C C 0.0033 0.0016 'International Tables Vol C Tables 4.2.6.8 and 6.1.1.4'
H H 0.0000 0.0000 'International Tables Vol C Tables 4.2.6.8 and 6.1.1.4'
B B 0.0013 0.0007 'International Tables Vol C Tables 4.2.6.8 and 6.1.1.4'
N N 0.0061 0.0033 'International Tables Vol C Tables 4.2.6.8 and 6.1.1.4'
O O 0.0106 0.0060 'International Tables Vol C Tables 4.2.6.8 and 6.1.1.4'
F F 0.0171 0.0103 'International Tables Vol C Tables 4.2.6.8 and 6.1.1.4'

loop_
_geom_angle_atom_site_label_1
_geom_angle_atom_site_label_2
_geom_angle_atom_site_label_3
_geom_angle
C16 C11 C12 112.7(2)
C16 C11 B1 121.0(2)
C12 C11 B1 126.2(2)
F6 C16 C15 116.0(2)
F6 C16 C11 118.5(2)
C15 C16 C11 125.5(2)
F8 C14 C13 120.8(2)
F8 C14 C15 120.9(3)
C13 C14 C15 118.4(3)
F7 C15 C16 121.4(2)
F7 C15 C14 119.5(2)
C16 C15 C14 119.1(2)
F10 C12 C13 115.3(2)
F10 C12 C11 120.9(2)
C13 C12 C11 123.8(2)
F9 C13 C14 118.8(3)
F9 C13 C12 120.7(2)
C14 C13 C12 120.5(2)
F5 C26 C25 116.1(2)
F5 C26 C21 118.9(2)
C25 C26 C21 125.0(2)
C22 C21 C26 112.6(2)
C22 C21 B1 127.8(2)
C26 C21 B1 119.2(2)
F2 C23 C24 119.8(2)
F2 C23 C22 120.2(2)
C24 C23 C22 120.1(2)
F4 C25 C26 120.6(2)
F4 C25 C24 119.8(2)
C26 C25 C24 119.6(2)
F3 C24 C23 120.9(2)
F3 C24 C25 120.6(2)
C23 C24 C25 118.5(2)
F1 C22 C23 114.9(2)
F1 C22 C21 120.8(2)
C23 C22 C21 124.3(2)
F13 C34 C33 120.4(2)
F13 C34 C35 120.7(2)
C33 C34 C35 119.0(2)
F15 C36 C35 116.0(2)
F15 C36 C31 119.5(2)
C35 C36 C31 124.5(2)
C32 C31 C36 113.0(2)
C32 C31 B1 125.2(2)
C36 C31 B1 121.5(2)
F14 C35 C34 119.8(2)
F14 C35 C36 121.0(2)
C34 C35 C36 119.2(2)
F11 C32 C31 120.9(2)
F11 C32 C33 114.7(2)
C31 C32 C33 124.4(2)
F12 C33 C34 119.2(2)
F12 C33 C32 121.1(2)
C34 C33 C32 119.6(2)
O1 N1 O2 124.3(2)
O1 N1 C44 118.0(2)
O2 N1 C44 117.7(2)
C1 N2 C5 127.9(2)
C1 N2 C2 110.6(2)
C5 N2 C2 121.5(2)
C1 O3 C3 108.88(19)
C46 C41 C42 121.1(2)
C46 C41 C1 122.1(2)
C42 C41 C1 116.8(2)
C43 C44 C45 122.9(2)
C43 C44 N1 118.1(2)
C45 C44 N1 119.0(2)
C45 C46 C41 119.4(2)
C45 C46 H46 120.3
C41 C46 H46 120.3
C44 C45 C46 118.5(2)
C44 C45 H45 120.7
C46 C45 H45 120.7
C43 C42 C41 119.3(2)
C43 C42 H42 120.4
C41 C42 H42 120.4
C44 C43 C42 118.6(2)
C44 C43 H43 120.7
C42 C43 H43 120.7
C4 B1 C11 111.2(2)
C4 B1 C21 115.0(2)
C11 B1 C21 103.9(2)
C4 B1 C31 101.3(2)
C11 B1 C31 112.4(2)
C21 B1 C31 113.5(2)
N2 C2 C3 101.9(2)
N2 C2 H2A 111.4
C3 C2 H2A 111.4
N2 C2 H2B 111.4
C3 C2 H2B 111.4
H2A C2 H2B 109.3
N2 C1 O3 113.7(2)
N2 C1 C41 129.2(2)
O3 C1 C41 117.0(2)
C3 C4 B1 132.4(2)
C3 C4 H4 113.8
B1 C4 H4 113.8
C4 C3 O3 117.8(2)
C4 C3 C2 137.6(2)
O3 C3 C2 104.7(2)
C6 C5 N2 110.2(2)
C6 C5 H5A 109.6
N2 C5 H5A 109.6
C6 C5 H5B 109.6
N2 C5 H5B 109.6
H5A C5 H5B 108.1
C7 C6 C5 176.5(3)
C6 C7 H7 180.0
C62 C63 C64 121.8(3)
C62 C63 H63 119.1
C64 C63 H63 119.1
C63 C64 C65 122.0(4)
C63 C64 H64 119.0
C65 C64 H64 119.0
C61 C62 C63 119.9(4)
C61 C62 H62 120.0
C63 C62 H62 120.0
C62 C61 C66 122.2(4)
C62 C61 H61 118.9
C66 C61 H61 118.9
C64 C65 C67 131.8(6)
C64 C65 C66 114.8(4)
C67 C65 C66 113.4(6)
C64 C65 C67B 103.4(6)
C66 C65 C67B 141.8(6)
C61 C66 C65 119.3(4)
C61 C66 H66 120.3
C65 C66 H66 120.3
C65 C67 H67A 109.5
C65 C67 H67B 109.5
H67A C67 H67B 109.5
C65 C67 H67C 109.5
H67A C67 H67C 109.5
H67B C67 H67C 109.5
C65 C67B H67D 109.5
C65 C67B H67E 109.5
H67D C67B H67E 109.5
C65 C67B H67F 109.5
H67D C67B H67F 109.5
H67E C67B H67F 109.5

loop_
_geom_bond_atom_site_label_1
_geom_bond_atom_site_label_2
_geom_bond_distance
C11 C16 1.387(4)
C11 C12 1.391(3)
C11 B1 1.646(4)
C16 F6 1.357(3)
C16 C15 1.369(4)
C14 F8 1.339(3)
C14 C13 1.372(4)
C14 C15 1.378(4)
C15 F7 1.347(3)
C12 F10 1.352(3)
C12 C13 1.375(4)
C13 F9 1.349(3)
C26 F5 1.355(3)
C26 C25 1.370(4)
C26 C21 1.389(3)
C21 C22 1.387(3)
C21 B1 1.652(4)
C23 F2 1.354(3)
C23 C24 1.365(4)
C23 C22 1.378(4)
C25 F4 1.346(3)
C25 C24 1.375(4)
C24 F3 1.343(3)
C22 F1 1.357(3)
C34 F13 1.350(3)
C34 C33 1.366(4)
C34 C35 1.371(4)
C36 F15 1.360(3)
C36 C35 1.375(4)
C36 C31 1.390(4)
C31 C32 1.375(4)
C31 B1 1.667(4)
C35 F14 1.343(3)
C32 F11 1.352(3)
C32 C33 1.381(4)
C33 F12 1.346(3)
N1 O1 1.218(3)
N1 O2 1.221(3)
N1 C44 1.472(3)
N2 C1 1.300(3)
N2 C5 1.470(3)
N2 C2 1.474(3)
O3 C1 1.305(3)
O3 C3 1.468(3)
C41 C46 1.388(4)
C41 C42 1.391(4)
C41 C1 1.468(4)
C44 C43 1.374(4)
C44 C45 1.378(4)
C46 C45 1.379(4)
C46 H46 0.9500
C45 H45 0.9500
C42 C43 1.380(4)
C42 H42 0.9500
C43 H43 0.9500
B1 C4 1.623(4)
C2 C3 1.502(4)
C2 H2A 0.9900
C2 H2B 0.9900
C4 C3 1.303(4)
C4 H4 0.9500
C5 C6 1.462(4)
C5 H5A 0.9900
C5 H5B 0.9900
C6 C7 1.175(4)
C7 H7 0.9500
C63 C62 1.348(5)
C63 C64 1.352(5)
C63 H63 0.9500
C64 C65 1.381(5)
C64 H64 0.9500
C62 C61 1.304(6)
C62 H62 0.9500
C61 C66 1.382(7)
C61 H61 0.9500
C65 C67 1.430(11)
C65 C66 1.454(7)
C65 C67B 1.742(16)
C66 H66 0.9500
C67 H67A 0.9800
C67 H67B 0.9800
C67 H67C 0.9800
C67B H67D 0.9800
C67B H67E 0.9800
C67B H67F 0.9800
